data_4134010
loop_
_publ_author_name
'Wang, Gang-Wei'
'Boyd, Olivia'
'Young, Tom A.'
'Bertrand, Sophie M.'
'Bower, John F.'

_publ_section_title
;
 Rhodacyclopentanones as Linchpins for the Atom Economical Assembly of
 Diverse Polyheterocycles.
;
_journal_issue 4
_journal_name_full 'Journal of the American Chemical Society'
_journal_page_first 1740
_journal_page_last 1745
_journal_paper_doi 10.1021/jacs.9b12421
_journal_volume 142
_journal_year 2020
_chemical_formula_moiety 'C23 H20 N2 O2'
_chemical_formula_sum 'C23 H20 N2 O2'
_chemical_formula_weight 356.41
_space_group_crystal_system triclinic
_space_group_IT_number 2
_space_group_name_Hall '-P 1'
_space_group_name_H-M_alt 'P -1'
_atom_sites_solution_hydrogens mixed
_audit_creation_date 2018-11-06
_audit_creation_method
;
Olex2 1.2
(compiled 2018.05.29 svn.r3508 for OlexSys, GUI svn.r5506)
;
_cell_angle_alpha 64.5952(11)
_cell_angle_beta 86.5106(11)
_cell_angle_gamma 71.9003(12)
_cell_formula_units_Z 4
_cell_length_a 10.1059(2)
_cell_length_b 14.1498(3)
_cell_length_c 14.8124(3)
_cell_measurement_reflns_used 7433
_cell_measurement_temperature 200(2)
_cell_measurement_theta_max 28.81
_cell_measurement_theta_min 2.26
_cell_volume 1812.14(7)
_computing_cell_refinement 'SAINT V8.38A (?, 2016)'
_computing_data_reduction 'SAINT V8.38A (?, 2016)'
_computing_molecular_graphics 'Olex2 (Dolomanov et al., 2009)'
_computing_publication_material 'Olex2 (Dolomanov et al., 2009)'
_computing_structure_refinement 'ShelXL (Sheldrick, 2015)'
_diffrn_ambient_temperature 200.01
_diffrn_detector 'Bruker area detector'
_diffrn_detector_type 'CCD area detector'
_diffrn_measured_fraction_theta_full 1.000
_diffrn_measured_fraction_theta_max 1.000
_diffrn_measurement_device 'Bruker Apex II kappa CCD area detector'
_diffrn_measurement_device_type 'Bruker Apex II kappa CCD area detector'
_diffrn_measurement_method '\f and \w scans'
_diffrn_radiation_monochromator graphite
_diffrn_radiation_type MoK\a
_diffrn_radiation_wavelength 0.71073
_diffrn_reflns_av_R_equivalents 0.0301
_diffrn_reflns_av_unetI/netI 0.0290
_diffrn_reflns_Laue_measured_fraction_full 1.000
_diffrn_reflns_Laue_measured_fraction_max 1.000
_diffrn_reflns_limit_h_max 13
_diffrn_reflns_limit_h_min -10
_diffrn_reflns_limit_k_max 18
_diffrn_reflns_limit_k_min -18
_diffrn_reflns_limit_l_max 19
_diffrn_reflns_limit_l_min -19
_diffrn_reflns_number 33531
_diffrn_reflns_point_group_measured_fraction_full 1.000
_diffrn_reflns_point_group_measured_fraction_max 1.000
_diffrn_reflns_theta_full 25.242
_diffrn_reflns_theta_max 27.873
_diffrn_reflns_theta_min 1.679
_diffrn_source 'fine-focus sealed tube'
_diffrn_standards_number 0
_exptl_absorpt_coefficient_mu 0.084
_exptl_absorpt_correction_T_max 0.7458
_exptl_absorpt_correction_T_min 0.6295
_exptl_absorpt_correction_type multi-scan
_exptl_absorpt_process_details
'SADABS-2016/2 (Bruker,2016/2) was used for absorption correction. wR2(int) was 0.0565 before and 0.0414 after correction. The Ratio of minimum to maximum transmission is 0.8441. The \l/2 correction factor is Not present.'
_exptl_crystal_colour 'clear colourless'
_exptl_crystal_colour_lustre clear
_exptl_crystal_colour_primary colourless
_exptl_crystal_density_diffrn 1.306
_exptl_crystal_description plate
_exptl_crystal_F_000 752
_exptl_crystal_recrystallization_method 'Solvent system used: DCM/hexane'
_exptl_crystal_size_max 0.58
_exptl_crystal_size_mid 0.341
_exptl_crystal_size_min 0.1
_refine_diff_density_max 0.225
_refine_diff_density_min -0.215
_refine_diff_density_rms 0.038
_refine_ls_extinction_method none
_refine_ls_goodness_of_fit_ref 1.018
_refine_ls_hydrogen_treatment mixed
_refine_ls_matrix_type full
_refine_ls_number_parameters 495
_refine_ls_number_reflns 8653
_refine_ls_number_restraints 0
_refine_ls_restrained_S_all 1.018
_refine_ls_R_factor_all 0.0655
_refine_ls_R_factor_gt 0.0414
_refine_ls_shift/su_max 0.001
_refine_ls_shift/su_mean 0.000
_refine_ls_structure_factor_coef Fsqd
_refine_ls_weighting_details 'w=1/[\s^2^(Fo^2^)+(0.0536P)^2^+0.2737P] where P=(Fo^2^+2Fc^2^)/3'
_refine_ls_weighting_scheme calc
_refine_ls_wR_factor_gt 0.1010
_refine_ls_wR_factor_ref 0.1132
_reflns_Friedel_coverage 0.000
_reflns_number_gt 6111
_reflns_number_total 8653
_reflns_threshold_expression 'I > 2\s(I)'
_cod_data_source_file ja9b12421_si_007.cif
_cod_data_source_block wgw9_32b
_cod_depositor_comments 'Adding full bibliography for 4134008--4134014.cif.'
_cod_database_code 4134010
_shelxl_version_number 2013-4
_shelx_space_group_comment
;
The symmetry employed for this shelxl refinement is uniquely defined
by the following loop, which should always be used as a source of
symmetry information in preference to the above space-group names.
They are only intended as comments.
;
_shelx_estimated_absorpt_t_max 0.992
_shelx_estimated_absorpt_t_min 0.953
_olex2_refinement_description
;
1. Fixed Uiso
 At 1.2 times of:
  All C(H) groups, All C(H,H) groups
2.a Ternary CH refined with riding coordinates:
 C10(H10), C33(H33)
2.b Secondary CH2 refined with riding coordinates:
 C11(H11A,H11B), C12(H12A,H12B), C14(H14A,H14B), C15(H15A,H15B), C34(H34A,
 H34B), C35(H35A,H35B), C37(H37A,H37B), C38(H38A,H38B)
2.c Aromatic/amide H refined with riding coordinates:
 C2(H2), C3(H3), C4(H4), C5(H5), C17(H17), C19(H19), C20(H20), C21(H21),
 C22(H22), C23(H23), C25(H25), C26(H26), C27(H27), C28(H28), C40(H40), C42(H42),
  C43(H43), C44(H44), C45(H45), C46(H46)
;
_olex2_date_sample_submission 2018-11-05
_olex2_exptl_crystal_mounting_method 'Oil on pip'
_olex2_submission_special_instructions 'No special instructions were received'

loop_
_space_group_symop_operation_xyz
'x, y, z'
'-x, -y, -z'

loop_
_atom_site_label
_atom_site_type_symbol
_atom_site_fract_x
_atom_site_fract_y
_atom_site_fract_z
_atom_site_U_iso_or_equiv
_atom_site_adp_type
_atom_site_occupancy
_atom_site_site_symmetry_order
_atom_site_calc_flag
_atom_site_refinement_flags_posn
C1 C 0.77317(13) 0.24544(11) 0.34719(10) 0.0281(3) Uani 1 1 d .
C2 C 0.87885(15) 0.24328(13) 0.28207(11) 0.0352(3) Uani 1 1 d .
H2 H 0.9488 0.1763 0.2910 0.042 Uiso 1 1 calc R
C3 C 0.87718(16) 0.34214(13) 0.20458(11) 0.0408(4) Uani 1 1 d .
H3 H 0.9474 0.3437 0.1588 0.049 Uiso 1 1 calc R
C4 C 0.77402(17) 0.44079(13) 0.19175(11) 0.0417(4) Uani 1 1 d .
H4 H 0.7755 0.5078 0.1371 0.050 Uiso 1 1 calc R
C5 C 0.67043(15) 0.44287(12) 0.25657(10) 0.0347(3) Uani 1 1 d .
H5 H 0.6014 0.5103 0.2474 0.042 Uiso 1 1 calc R
C6 C 0.66918(13) 0.34326(11) 0.33631(9) 0.0263(3) Uani 1 1 d .
C7 C 0.58163(12) 0.31315(10) 0.41778(9) 0.0247(3) Uani 1 1 d .
C8 C 0.63738(13) 0.19964(11) 0.47338(10) 0.0266(3) Uani 1 1 d .
C9 C 0.59905(13) 0.11524(11) 0.56399(10) 0.0289(3) Uani 1 1 d .
C10 C 0.55030(12) 0.23770(10) 0.65402(9) 0.0240(3) Uani 1 1 d .
H10 H 0.6254 0.2685 0.6189 0.029 Uiso 1 1 calc R
C11 C 0.40661(13) 0.32496(11) 0.61512(9) 0.0276(3) Uani 1 1 d .
H11A H 0.3370 0.2999 0.6615 0.033 Uiso 1 1 calc R
H11B H 0.4096 0.3944 0.6148 0.033 Uiso 1 1 calc R
C12 C 0.35950(12) 0.34791(11) 0.50946(10) 0.0276(3) Uani 1 1 d .
H12A H 0.3540 0.2791 0.5099 0.033 Uiso 1 1 calc R
H12B H 0.2649 0.4027 0.4894 0.033 Uiso 1 1 calc R
C13 C 0.45826(13) 0.39101(11) 0.43335(9) 0.0269(3) Uani 1 1 d .
C14 C 0.51440(17) 0.06073(12) 0.73204(11) 0.0392(3) Uani 1 1 d .
H14A H 0.5605 -0.0163 0.7421 0.047 Uiso 1 1 calc R
H14B H 0.4118 0.0765 0.7275 0.047 Uiso 1 1 calc R
C15 C 0.56162(17) 0.08024(12) 0.81638(11) 0.0385(3) Uani 1 1 d .
H15A H 0.4914 0.0765 0.8664 0.046 Uiso 1 1 calc R
H15B H 0.6520 0.0243 0.8506 0.046 Uiso 1 1 calc R
C16 C 0.57647(12) 0.19382(10) 0.76690(9) 0.0263(3) Uani 1 1 d .
C17 C 0.60360(13) 0.25379(11) 0.80831(9) 0.0271(3) Uani 1 1 d .
H17 H 0.6080 0.3243 0.7623 0.033 Uiso 1 1 calc R
C18 C 0.62775(13) 0.22644(12) 0.91510(10) 0.0300(3) Uani 1 1 d .
C19 C 0.62074(15) 0.31242(14) 0.93994(11) 0.0397(3) Uani 1 1 d .
H19 H 0.6002 0.3853 0.8883 0.048 Uiso 1 1 calc R
C20 C 0.64316(17) 0.29361(16) 1.03847(13) 0.0507(4) Uani 1 1 d .
H20 H 0.6383 0.3535 1.0534 0.061 Uiso 1 1 calc R
C21 C 0.67245(16) 0.18895(17) 1.11461(12) 0.0504(4) Uani 1 1 d .
H21 H 0.6865 0.1763 1.1822 0.060 Uiso 1 1 calc R
C22 C 0.68116(15) 0.10260(15) 1.09187(11) 0.0453(4) Uani 1 1 d .
H22 H 0.7020 0.0300 1.1442 0.054 Uiso 1 1 calc R
C23 C 0.65994(14) 0.12026(13) 0.99345(11) 0.0379(3) Uani 1 1 d .
H23 H 0.6674 0.0596 0.9791 0.045 Uiso 1 1 calc R
N1 N 0.75136(12) 0.15983(10) 0.43063(9) 0.0301(2) Uani 1 1 d .
H1 H 0.8019(17) 0.0885(14) 0.4499(12) 0.043(4) Uiso 1 1 d .
N2 N 0.55782(11) 0.13829(9) 0.64202(8) 0.0287(2) Uani 1 1 d .
O1 O 0.60944(12) 0.02511(8) 0.56592(8) 0.0445(3) Uani 1 1 d .
O2 O 0.43537(10) 0.49028(8) 0.38570(8) 0.0412(3) Uani 1 1 d .
C24 C 0.24313(15) 0.26371(12) 0.34376(10) 0.0328(3) Uani 1 1 d .
C25 C 0.34520(17) 0.26190(15) 0.27598(12) 0.0448(4) Uani 1 1 d .
H25 H 0.4177 0.1959 0.2855 0.054 Uiso 1 1 calc R
C26 C 0.33552(19) 0.36017(16) 0.19497(13) 0.0541(5) Uani 1 1 d .
H26 H 0.4031 0.3623 0.1472 0.065 Uiso 1 1 calc R
C27 C 0.22875(19) 0.45727(15) 0.18086(12) 0.0510(4) Uani 1 1 d .
H27 H 0.2236 0.5232 0.1226 0.061 Uiso 1 1 calc R
C28 C 0.13066(17) 0.45976(13) 0.24954(11) 0.0385(3) Uani 1 1 d .
H28 H 0.0598 0.5265 0.2401 0.046 Uiso 1 1 calc R
C29 C 0.13888(14) 0.36080(11) 0.33360(10) 0.0293(3) Uani 1 1 d .
C30 C 0.05547(13) 0.33073(11) 0.41767(9) 0.0259(3) Uani 1 1 d .
C31 C 0.11224(13) 0.21732(11) 0.47322(10) 0.0268(3) Uani 1 1 d .
C32 C 0.07509(13) 0.13263(11) 0.56402(10) 0.0279(3) Uani 1 1 d .
C33 C 0.02833(12) 0.25457(10) 0.65408(9) 0.0230(3) Uani 1 1 d .
H33 H 0.1046 0.2842 0.6195 0.028 Uiso 1 1 calc R
C34 C -0.11454(12) 0.34302(10) 0.61630(9) 0.0249(3) Uani 1 1 d .
H34A H -0.1093 0.4122 0.6152 0.030 Uiso 1 1 calc R
H34B H -0.1839 0.3191 0.6635 0.030 Uiso 1 1 calc R
C35 C -0.16388(12) 0.36550(11) 0.51131(9) 0.0252(3) Uani 1 1 d .
H35A H -0.1695 0.2965 0.5123 0.030 Uiso 1 1 calc R
H35B H -0.2587 0.4201 0.4919 0.030 Uiso 1 1 calc R
C36 C -0.06649(13) 0.40867(11) 0.43458(9) 0.0256(3) Uani 1 1 d .
C37 C -0.00088(15) 0.07229(11) 0.73327(10) 0.0322(3) Uani 1 1 d .
H37A H 0.0730 0.0000 0.7544 0.039 Uiso 1 1 calc R
H37B H -0.0912 0.0637 0.7221 0.039 Uiso 1 1 calc R
C38 C -0.00895(14) 0.11633(11) 0.81257(10) 0.0305(3) Uani 1 1 d .
H38A H -0.1070 0.1435 0.8267 0.037 Uiso 1 1 calc R
H38B H 0.0457 0.0581 0.8759 0.037 Uiso 1 1 calc R
C39 C 0.05283(12) 0.20958(10) 0.76647(9) 0.0250(3) Uani 1 1 d .
C40 C 0.11831(13) 0.25027(11) 0.80883(9) 0.0268(3) Uani 1 1 d .
H40 H 0.1571 0.3046 0.7641 0.032 Uiso 1 1 calc R
C41 C 0.13887(13) 0.22236(10) 0.91605(9) 0.0264(3) Uani 1 1 d .
C42 C 0.25386(14) 0.23639(12) 0.94982(10) 0.0333(3) Uani 1 1 d .
H42 H 0.3204 0.2591 0.9043 0.040 Uiso 1 1 calc R
C43 C 0.27300(15) 0.21789(13) 1.04833(11) 0.0398(3) Uani 1 1 d .
H43 H 0.3528 0.2269 1.0702 0.048 Uiso 1 1 calc R
C44 C 0.17627(16) 0.18623(13) 1.11512(11) 0.0398(3) Uani 1 1 d .
H44 H 0.1885 0.1743 1.1827 0.048 Uiso 1 1 calc R
C45 C 0.06152(16) 0.17200(12) 1.08281(10) 0.0373(3) Uani 1 1 d .
H45 H -0.0049 0.1498 1.1286 0.045 Uiso 1 1 calc R
C46 C 0.04247(14) 0.18967(12) 0.98454(10) 0.0325(3) Uani 1 1 d .
H46 H -0.0369 0.1795 0.9634 0.039 Uiso 1 1 calc R
N3 N 0.22468(12) 0.17791(10) 0.42875(9) 0.0326(3) Uani 1 1 d .
H3A H 0.2786(18) 0.1047(15) 0.4497(13) 0.051(5) Uiso 1 1 d .
N4 N 0.03243(11) 0.15569(8) 0.64192(8) 0.0263(2) Uani 1 1 d .
O3 O 0.08652(11) 0.04177(8) 0.56680(8) 0.0417(3) Uani 1 1 d .
O4 O -0.08870(10) 0.50807(8) 0.38773(7) 0.0378(2) Uani 1 1 d .

loop_
_atom_site_aniso_label
_atom_site_aniso_U_11
_atom_site_aniso_U_22
_atom_site_aniso_U_33
_atom_site_aniso_U_23
_atom_site_aniso_U_13
_atom_site_aniso_U_12
C1 0.0323(7) 0.0300(7) 0.0286(7) -0.0177(6) 0.0055(5) -0.0116(6)
C2 0.0373(7) 0.0398(8) 0.0379(8) -0.0258(7) 0.0121(6) -0.0129(6)
C3 0.0470(8) 0.0508(10) 0.0359(8) -0.0261(7) 0.0181(7) -0.0223(7)
C4 0.0546(9) 0.0402(9) 0.0310(8) -0.0140(7) 0.0124(7) -0.0195(7)
C5 0.0385(7) 0.0334(8) 0.0299(7) -0.0133(6) 0.0042(6) -0.0090(6)
C6 0.0270(6) 0.0301(7) 0.0259(6) -0.0158(6) 0.0019(5) -0.0089(5)
C7 0.0248(6) 0.0263(7) 0.0263(6) -0.0143(5) 0.0023(5) -0.0080(5)
C8 0.0275(6) 0.0273(7) 0.0317(7) -0.0190(6) 0.0059(5) -0.0091(5)
C9 0.0288(6) 0.0237(7) 0.0380(7) -0.0168(6) 0.0086(5) -0.0092(5)
C10 0.0249(6) 0.0211(6) 0.0270(6) -0.0115(5) 0.0055(5) -0.0076(5)
C11 0.0248(6) 0.0269(7) 0.0301(7) -0.0141(6) 0.0048(5) -0.0047(5)
C12 0.0210(6) 0.0301(7) 0.0329(7) -0.0162(6) 0.0023(5) -0.0062(5)
C13 0.0254(6) 0.0274(7) 0.0273(6) -0.0129(6) 0.0001(5) -0.0059(5)
C14 0.0543(9) 0.0310(8) 0.0364(8) -0.0124(6) 0.0149(7) -0.0240(7)
C15 0.0537(9) 0.0288(8) 0.0319(7) -0.0103(6) 0.0098(6) -0.0169(7)
C16 0.0235(6) 0.0238(6) 0.0263(6) -0.0081(5) 0.0053(5) -0.0052(5)
C17 0.0251(6) 0.0263(7) 0.0253(6) -0.0074(5) 0.0042(5) -0.0079(5)
C18 0.0222(6) 0.0382(8) 0.0276(7) -0.0120(6) 0.0043(5) -0.0107(5)
C19 0.0391(8) 0.0438(9) 0.0385(8) -0.0187(7) -0.0001(6) -0.0141(7)
C20 0.0454(9) 0.0694(12) 0.0485(10) -0.0362(9) 0.0014(7) -0.0169(8)
C21 0.0358(8) 0.0841(14) 0.0324(8) -0.0252(9) 0.0037(6) -0.0206(9)
C22 0.0334(8) 0.0608(11) 0.0291(8) -0.0060(7) 0.0013(6) -0.0177(7)
C23 0.0326(7) 0.0424(9) 0.0325(7) -0.0097(6) 0.0023(6) -0.0131(6)
N1 0.0336(6) 0.0250(6) 0.0351(6) -0.0181(5) 0.0097(5) -0.0077(5)
N2 0.0352(6) 0.0217(6) 0.0316(6) -0.0127(5) 0.0099(5) -0.0118(5)
O1 0.0611(7) 0.0299(6) 0.0553(7) -0.0273(5) 0.0244(5) -0.0219(5)
O2 0.0406(6) 0.0265(5) 0.0442(6) -0.0095(5) 0.0097(5) -0.0040(4)
C24 0.0384(7) 0.0404(8) 0.0354(7) -0.0256(7) 0.0128(6) -0.0214(6)
C25 0.0489(9) 0.0558(10) 0.0529(10) -0.0394(9) 0.0264(8) -0.0280(8)
C26 0.0673(11) 0.0704(13) 0.0541(10) -0.0418(10) 0.0386(9) -0.0448(10)
C27 0.0724(12) 0.0574(11) 0.0392(9) -0.0234(8) 0.0261(8) -0.0416(10)
C28 0.0506(9) 0.0417(9) 0.0322(7) -0.0179(7) 0.0106(6) -0.0249(7)
C29 0.0350(7) 0.0362(8) 0.0280(7) -0.0193(6) 0.0081(5) -0.0193(6)
C30 0.0300(6) 0.0291(7) 0.0258(6) -0.0152(5) 0.0046(5) -0.0142(5)
C31 0.0304(6) 0.0280(7) 0.0306(7) -0.0194(6) 0.0076(5) -0.0117(5)
C32 0.0282(6) 0.0240(7) 0.0345(7) -0.0165(6) 0.0067(5) -0.0075(5)
C33 0.0253(6) 0.0208(6) 0.0238(6) -0.0103(5) 0.0041(5) -0.0079(5)
C34 0.0266(6) 0.0236(6) 0.0246(6) -0.0121(5) 0.0034(5) -0.0057(5)
C35 0.0230(6) 0.0246(6) 0.0267(6) -0.0111(5) 0.0009(5) -0.0057(5)
C36 0.0293(6) 0.0259(7) 0.0231(6) -0.0109(5) 0.0003(5) -0.0100(5)
C37 0.0403(7) 0.0254(7) 0.0298(7) -0.0080(6) 0.0044(6) -0.0150(6)
C38 0.0314(7) 0.0284(7) 0.0275(7) -0.0080(6) 0.0042(5) -0.0100(6)
C39 0.0223(6) 0.0240(6) 0.0239(6) -0.0083(5) 0.0039(5) -0.0045(5)
C40 0.0264(6) 0.0278(7) 0.0234(6) -0.0091(5) 0.0056(5) -0.0083(5)
C41 0.0289(6) 0.0237(6) 0.0239(6) -0.0096(5) 0.0032(5) -0.0060(5)
C42 0.0288(7) 0.0400(8) 0.0337(7) -0.0183(6) 0.0056(5) -0.0112(6)
C43 0.0338(7) 0.0506(10) 0.0399(8) -0.0258(7) -0.0025(6) -0.0094(7)
C44 0.0454(8) 0.0434(9) 0.0262(7) -0.0167(7) -0.0002(6) -0.0054(7)
C45 0.0452(8) 0.0391(8) 0.0287(7) -0.0152(6) 0.0124(6) -0.0160(7)
C46 0.0334(7) 0.0383(8) 0.0291(7) -0.0154(6) 0.0070(5) -0.0153(6)
N3 0.0361(6) 0.0310(7) 0.0397(7) -0.0233(6) 0.0141(5) -0.0128(5)
N4 0.0320(6) 0.0191(5) 0.0271(5) -0.0095(4) 0.0055(4) -0.0085(4)
O3 0.0547(6) 0.0272(5) 0.0522(6) -0.0249(5) 0.0200(5) -0.0164(5)
O4 0.0436(6) 0.0247(5) 0.0375(6) -0.0082(4) 0.0084(4) -0.0092(4)

loop_
_atom_type_symbol
_atom_type_description
_atom_type_scat_dispersion_real
_atom_type_scat_dispersion_imag
_atom_type_scat_source
C C 0.0033 0.0016 'International Tables Vol C Tables 4.2.6.8 and 6.1.1.4'
H H 0.0000 0.0000 'International Tables Vol C Tables 4.2.6.8 and 6.1.1.4'
N N 0.0061 0.0033 'International Tables Vol C Tables 4.2.6.8 and 6.1.1.4'
O O 0.0106 0.0060 'International Tables Vol C Tables 4.2.6.8 and 6.1.1.4'

loop_
_geom_angle_atom_site_label_1
_geom_angle_atom_site_label_2
_geom_angle_atom_site_label_3
_geom_angle
C2 C1 C6 122.69(13)
N1 C1 C2 129.11(13)
N1 C1 C6 108.19(11)
C1 C2 H2 121.5
C3 C2 C1 117.08(13)
C3 C2 H2 121.5
C2 C3 H3 119.3
C2 C3 C4 121.31(13)
C4 C3 H3 119.3
C3 C4 H4 119.2
C5 C4 C3 121.52(14)
C5 C4 H4 119.2
C4 C5 H5 120.7
C4 C5 C6 118.52(14)
C6 C5 H5 120.7
C1 C6 C7 106.68(11)
C5 C6 C1 118.87(12)
C5 C6 C7 134.44(12)
C6 C7 C13 124.48(12)
C8 C7 C6 106.24(11)
C8 C7 C13 129.27(11)
C7 C8 C9 135.07(11)
N1 C8 C7 109.47(11)
N1 C8 C9 115.44(11)
N2 C9 C8 119.11(11)
O1 C9 C8 119.04(12)
O1 C9 N2 121.83(12)
C11 C10 H10 110.4
C16 C10 H10 110.4
C16 C10 C11 111.43(10)
N2 C10 H10 110.4
N2 C10 C11 111.21(10)
N2 C10 C16 102.67(10)
C10 C11 H11A 109.0
C10 C11 H11B 109.0
H11A C11 H11B 107.8
C12 C11 C10 112.89(10)
C12 C11 H11A 109.0
C12 C11 H11B 109.0
C11 C12 H12A 109.2
C11 C12 H12B 109.2
H12A C12 H12B 107.9
C13 C12 C11 112.04(10)
C13 C12 H12A 109.2
C13 C12 H12B 109.2
C7 C13 C12 119.71(11)
O2 C13 C7 120.37(12)
O2 C13 C12 119.92(11)
H14A C14 H14B 109.0
C15 C14 H14A 111.0
C15 C14 H14B 111.0
N2 C14 H14A 111.0
N2 C14 H14B 111.0
N2 C14 C15 103.70(11)
C14 C15 H15A 110.6
C14 C15 H15B 110.6
H15A C15 H15B 108.8
C16 C15 C14 105.58(11)
C16 C15 H15A 110.6
C16 C15 H15B 110.6
C15 C16 C10 108.56(11)
C17 C16 C10 121.84(11)
C17 C16 C15 129.57(12)
C16 C17 H17 115.3
C16 C17 C18 129.39(12)
C18 C17 H17 115.3
C19 C18 C17 117.73(13)
C19 C18 C23 117.36(13)
C23 C18 C17 124.90(13)
C18 C19 H19 119.3
C20 C19 C18 121.37(15)
C20 C19 H19 119.3
C19 C20 H20 119.8
C21 C20 C19 120.41(17)
C21 C20 H20 119.8
C20 C21 H21 120.4
C20 C21 C22 119.28(15)
C22 C21 H21 120.4
C21 C22 H22 119.6
C21 C22 C23 120.84(16)
C23 C22 H22 119.6
C18 C23 H23 119.6
C22 C23 C18 120.72(15)
C22 C23 H23 119.6
C1 N1 H1 123.9(10)
C8 N1 C1 109.42(11)
C8 N1 H1 126.5(10)
C9 N2 C10 128.19(11)
C9 N2 C14 122.02(11)
C14 N2 C10 109.78(10)
C25 C24 C29 122.70(14)
N3 C24 C25 129.12(14)
N3 C24 C29 108.18(11)
C24 C25 H25 121.7
C26 C25 C24 116.65(16)
C26 C25 H25 121.7
C25 C26 H26 119.2
C25 C26 C27 121.67(14)
C27 C26 H26 119.2
C26 C27 H27 119.2
C28 C27 C26 121.65(16)
C28 C27 H27 119.2
C27 C28 H28 121.0
C27 C28 C29 117.90(15)
C29 C28 H28 121.0
C24 C29 C30 106.82(12)
C28 C29 C24 119.33(12)
C28 C29 C30 133.79(13)
C29 C30 C36 124.29(12)
C31 C30 C29 106.26(11)
C31 C30 C36 129.43(11)
C30 C31 C32 135.06(11)
N3 C31 C30 109.35(11)
N3 C31 C32 115.52(12)
N4 C32 C31 119.31(11)
O3 C32 C31 119.40(11)
O3 C32 N4 121.27(12)
C34 C33 H33 110.9
C39 C33 H33 110.9
C39 C33 C34 110.58(10)
N4 C33 H33 110.9
N4 C33 C34 111.14(10)
N4 C33 C39 102.01(10)
C33 C34 H34A 109.1
C33 C34 H34B 109.1
C33 C34 C35 112.47(10)
H34A C34 H34B 107.8
C35 C34 H34A 109.1
C35 C34 H34B 109.1
C34 C35 H35A 109.3
C34 C35 H35B 109.3
H35A C35 H35B 107.9
C36 C35 C34 111.68(10)
C36 C35 H35A 109.3
C36 C35 H35B 109.3
C30 C36 C35 119.58(11)
O4 C36 C30 120.48(11)
O4 C36 C35 119.94(11)
H37A C37 H37B 108.8
C38 C37 H37A 110.8
C38 C37 H37B 110.8
N4 C37 H37A 110.8
N4 C37 H37B 110.8
N4 C37 C38 104.96(10)
C37 C38 H38A 110.8
C37 C38 H38B 110.8
H38A C38 H38B 108.9
C39 C38 C37 104.64(10)
C39 C38 H38A 110.8
C39 C38 H38B 110.8
C33 C39 C38 106.87(10)
C40 C39 C33 122.33(11)
C40 C39 C38 130.79(12)
C39 C40 H40 115.7
C39 C40 C41 128.61(12)
C41 C40 H40 115.7
C42 C41 C40 119.06(11)
C42 C41 C46 118.05(12)
C46 C41 C40 122.74(12)
C41 C42 H42 119.4
C43 C42 C41 121.21(13)
C43 C42 H42 119.4
C42 C43 H43 120.0
C44 C43 C42 120.09(13)
C44 C43 H43 120.0
C43 C44 H44 120.3
C43 C44 C45 119.43(13)
C45 C44 H44 120.3
C44 C45 H45 119.7
C44 C45 C46 120.67(13)
C46 C45 H45 119.7
C41 C46 H46 119.7
C45 C46 C41 120.55(13)
C45 C46 H46 119.7
C24 N3 H3A 124.2(10)
C31 N3 C24 109.38(12)
C31 N3 H3A 126.3(10)
C32 N4 C33 127.42(11)
C32 N4 C37 120.21(11)
C37 N4 C33 112.00(10)

loop_
_geom_bond_atom_site_label_1
_geom_bond_atom_site_label_2
_geom_bond_distance
C1 C2 1.3970(18)
C1 C6 1.4041(18)
C1 N1 1.3754(17)
C2 H2 0.9500
C2 C3 1.373(2)
C3 H3 0.9500
C3 C4 1.401(2)
C4 H4 0.9500
C4 C5 1.379(2)
C5 H5 0.9500
C5 C6 1.4009(19)
C6 C7 1.4435(17)
C7 C8 1.3910(18)
C7 C13 1.4665(17)
C8 C9 1.4921(18)
C8 N1 1.3635(16)
C9 N2 1.3403(16)
C9 O1 1.2345(15)
C10 H10 1.0000
C10 C11 1.5305(17)
C10 C16 1.5206(17)
C10 N2 1.4705(15)
C11 H11A 0.9900
C11 H11B 0.9900
C11 C12 1.5298(18)
C12 H12A 0.9900
C12 H12B 0.9900
C12 C13 1.5133(17)
C13 O2 1.2215(16)
C14 H14A 0.9900
C14 H14B 0.9900
C14 C15 1.522(2)
C14 N2 1.4654(17)
C15 H15A 0.9900
C15 H15B 0.9900
C15 C16 1.5061(19)
C16 C17 1.3353(18)
C17 H17 0.9500
C17 C18 1.4747(18)
C18 C19 1.396(2)
C18 C23 1.399(2)
C19 H19 0.9500
C19 C20 1.386(2)
C20 H20 0.9500
C20 C21 1.374(3)
C21 H21 0.9500
C21 C22 1.377(2)
C22 H22 0.9500
C22 C23 1.388(2)
C23 H23 0.9500
N1 H1 0.900(17)
C24 C25 1.3972(19)
C24 C29 1.401(2)
C24 N3 1.3764(18)
C25 H25 0.9500
C25 C26 1.371(2)
C26 H26 0.9500
C26 C27 1.399(3)
C27 H27 0.9500
C27 C28 1.380(2)
C28 H28 0.9500
C28 C29 1.401(2)
C29 C30 1.4432(17)
C30 C31 1.3906(18)
C30 C36 1.4672(18)
C31 C32 1.4904(18)
C31 N3 1.3661(16)
C32 N4 1.3413(16)
C32 O3 1.2372(15)
C33 H33 1.0000
C33 C34 1.5293(17)
C33 C39 1.5103(16)
C33 N4 1.4733(15)
C34 H34A 0.9900
C34 H34B 0.9900
C34 C35 1.5296(17)
C35 H35A 0.9900
C35 H35B 0.9900
C35 C36 1.5084(17)
C36 O4 1.2229(15)
C37 H37A 0.9900
C37 H37B 0.9900
C37 C38 1.5362(19)
C37 N4 1.4690(16)
C38 H38A 0.9900
C38 H38B 0.9900
C38 C39 1.5112(18)
C39 C40 1.3269(18)
C40 H40 0.9500
C40 C41 1.4738(17)
C41 C42 1.3927(18)
C41 C46 1.3961(17)
C42 H42 0.9500
C42 C43 1.3821(19)
C43 H43 0.9500
C43 C44 1.382(2)
C44 H44 0.9500
C44 C45 1.382(2)
C45 H45 0.9500
C45 C46 1.3821(19)
C46 H46 0.9500
N3 H3A 0.927(18)

loop_
_geom_hbond_atom_site_label_D
_geom_hbond_atom_site_label_H
_geom_hbond_atom_site_label_A
_geom_hbond_distance_DH
_geom_hbond_distance_HA
_geom_hbond_distance_DA
_geom_hbond_angle_DHA
_geom_hbond_site_symmetry_A
N1 H1 O3 0.900(17) 1.949(17) 2.7988(15) 156.8(14) 2_656
N3 H3A O1 0.927(18) 1.936(18) 2.8104(15) 156.3(15) 2_656

loop_
_geom_torsion_atom_site_label_1
_geom_torsion_atom_site_label_2
_geom_torsion_atom_site_label_3
_geom_torsion_atom_site_label_4
_geom_torsion
C1 C2 C3 C4 0.2(2)
C1 C6 C7 C8 0.26(14)
C1 C6 C7 C13 -178.81(11)
C2 C1 C6 C5 0.5(2)
C2 C1 C6 C7 -178.83(12)
C2 C1 N1 C8 178.52(13)
C2 C3 C4 C5 0.4(2)
C3 C4 C5 C6 -0.4(2)
C4 C5 C6 C1 0.0(2)
C4 C5 C6 C7 179.12(14)
C5 C6 C7 C8 -178.90(14)
C5 C6 C7 C13 2.0(2)
C6 C1 C2 C3 -0.6(2)
C6 C1 N1 C8 -0.11(15)
C6 C7 C8 C9 -178.37(14)
C6 C7 C8 N1 -0.34(14)
C6 C7 C13 C12 168.81(11)
C6 C7 C13 O2 -11.6(2)
C7 C8 C9 N2 -42.6(2)
C7 C8 C9 O1 139.09(15)
C7 C8 N1 C1 0.29(15)
C8 C7 C13 C12 -10.0(2)
C8 C7 C13 O2 169.51(13)
C8 C9 N2 C10 -3.1(2)
C8 C9 N2 C14 178.01(12)
C9 C8 N1 C1 178.75(11)
C10 C11 C12 C13 -60.95(14)
C10 C16 C17 C18 178.25(11)
C11 C10 C16 C15 105.02(12)
C11 C10 C16 C17 -73.32(15)
C11 C10 N2 C9 90.76(15)
C11 C10 N2 C14 -90.28(13)
C11 C12 C13 C7 86.08(14)
C11 C12 C13 O2 -93.47(15)
C13 C7 C8 C9 0.6(2)
C13 C7 C8 N1 178.67(12)
C14 C15 C16 C10 -4.55(15)
C14 C15 C16 C17 173.62(13)
C15 C14 N2 C9 146.78(13)
C15 C14 N2 C10 -32.26(15)
C15 C16 C17 C18 0.3(2)
C16 C10 C11 C12 -164.17(10)
C16 C10 N2 C9 -149.96(13)
C16 C10 N2 C14 29.00(13)
C16 C17 C18 C19 -164.89(13)
C16 C17 C18 C23 16.4(2)
C17 C18 C19 C20 -179.52(13)
C17 C18 C23 C22 179.89(12)
C18 C19 C20 C21 -0.3(2)
C19 C18 C23 C22 1.21(19)
C19 C20 C21 C22 0.9(2)
C20 C21 C22 C23 -0.4(2)
C21 C22 C23 C18 -0.7(2)
C23 C18 C19 C20 -0.7(2)
N1 C1 C2 C3 -179.03(14)
N1 C1 C6 C5 179.22(12)
N1 C1 C6 C7 -0.10(14)
N1 C8 C9 N2 139.41(12)
N1 C8 C9 O1 -38.86(18)
N2 C10 C11 C12 -50.26(14)
N2 C10 C16 C15 -14.11(13)
N2 C10 C16 C17 167.55(11)
N2 C14 C15 C16 21.52(15)
O1 C9 N2 C10 175.08(13)
O1 C9 N2 C14 -3.8(2)
C24 C25 C26 C27 -0.1(2)
C24 C29 C30 C31 -0.81(14)
C24 C29 C30 C36 -179.15(11)
C25 C24 C29 C28 3.6(2)
C25 C24 C29 C30 -178.94(13)
C25 C24 N3 C31 179.34(14)
C25 C26 C27 C28 2.3(3)
C26 C27 C28 C29 -1.5(2)
C27 C28 C29 C24 -1.3(2)
C27 C28 C29 C30 -177.97(14)
C28 C29 C30 C31 176.13(14)
C28 C29 C30 C36 -2.2(2)
C29 C24 C25 C26 -2.8(2)
C29 C24 N3 C31 -0.18(15)
C29 C30 C31 C32 -176.17(14)
C29 C30 C31 N3 0.72(14)
C29 C30 C36 C35 166.80(11)
C29 C30 C36 O4 -13.98(19)
C30 C31 C32 N4 -41.9(2)
C30 C31 C32 O3 139.39(15)
C30 C31 N3 C24 -0.35(15)
C31 C30 C36 C35 -11.1(2)
C31 C30 C36 O4 168.08(13)
C31 C32 N4 C33 -5.89(19)
C31 C32 N4 C37 -178.26(11)
C32 C31 N3 C24 177.21(11)
C33 C34 C35 C36 -62.07(14)
C33 C39 C40 C41 173.97(11)
C34 C33 C39 C38 87.30(12)
C34 C33 C39 C40 -93.01(14)
C34 C33 N4 C32 92.87(14)
C34 C33 N4 C37 -94.24(12)
C34 C35 C36 C30 86.84(14)
C34 C35 C36 O4 -92.39(14)
C36 C30 C31 C32 2.1(2)
C36 C30 C31 N3 178.94(12)
C37 C38 C39 C33 27.42(13)
C37 C38 C39 C40 -152.23(14)
C38 C37 N4 C32 166.27(11)
C38 C37 N4 C33 -7.20(14)
C38 C39 C40 C41 -6.4(2)
C39 C33 C34 C35 -162.26(10)
C39 C33 N4 C32 -149.25(12)
C39 C33 N4 C37 23.64(13)
C39 C40 C41 C42 153.29(14)
C39 C40 C41 C46 -31.4(2)
C40 C41 C42 C43 175.96(13)
C40 C41 C46 C45 -175.33(13)
C41 C42 C43 C44 -0.9(2)
C42 C41 C46 C45 0.0(2)
C42 C43 C44 C45 0.8(2)
C43 C44 C45 C46 -0.3(2)
C44 C45 C46 C41 -0.1(2)
C46 C41 C42 C43 0.4(2)
N3 C24 C25 C26 177.71(15)
N3 C24 C29 C28 -176.85(12)
N3 C24 C29 C30 0.61(15)
N3 C31 C32 N4 141.39(12)
N3 C31 C32 O3 -37.35(18)
N4 C33 C34 C35 -49.70(13)
N4 C33 C39 C38 -30.98(12)
N4 C33 C39 C40 148.70(12)
N4 C37 C38 C39 -12.50(13)
O3 C32 N4 C33 172.82(12)
O3 C32 N4 C37 0.45(19)
